data_4025683
loop_
_publ_author_name
'Xiaoxiang Zhang'
'Wan Teng Teo'
Sally
'Philip Wai Hong Chan'

_publ_section_title
;
 Br\/onsted Acid Catalyzed Cyclization of Propargylic Alcohols with
 Thioamides. Facile Synthesis of Di- and Trisubstituted Thiazoles
;
_journal_name_full 'Journal of Organic Chemistry'
_journal_page_first 6290
_journal_page_last 6293
_journal_paper_doi 10.1021/jo101292r
_journal_volume 75
_journal_year 2010
_chemical_formula_moiety 'C23 H19 N S'
_chemical_formula_sum 'C23 H19 N S'
_chemical_formula_weight 341.45
_chemical_name_systematic
;

 ?

;
_space_group_IT_number 2
_symmetry_cell_setting triclinic
_symmetry_space_group_name_Hall '-P 1'
_symmetry_space_group_name_H-M 'P -1'
_atom_sites_solution_hydrogens geom
_atom_sites_solution_primary direct
_atom_sites_solution_secondary difmap
_audit_creation_method SHELXL-97
_cell_angle_alpha 107.473(3)
_cell_angle_beta 92.291(2)
_cell_angle_gamma 116.375(2)
_cell_formula_units_Z 2
_cell_length_a 9.6709(3)
_cell_length_b 10.2215(4)
_cell_length_c 10.6585(6)
_cell_measurement_reflns_used 7070
_cell_measurement_temperature 173(2)
_cell_measurement_theta_max 30.64
_cell_measurement_theta_min 2.38
_cell_volume 881.65(7)
_computing_cell_refinement 'Bruker SMART'
_computing_data_collection 'Bruker SMART'
_computing_data_reduction 'Bruker SAINT'
_computing_molecular_graphics 'Bruker SHELXTL'
_computing_publication_material 'Bruker SHELXTL'
_computing_structure_refinement 'SHELXL-97 (Sheldrick, 1997)'
_computing_structure_solution 'SHELXS-97 (Sheldrick, 1990)'
_diffrn_ambient_temperature 173(2)
_diffrn_measured_fraction_theta_full 0.959
_diffrn_measured_fraction_theta_max 0.959
_diffrn_measurement_device_type 'CCD area detector'
_diffrn_measurement_method 'phi and omega scans'
_diffrn_radiation_monochromator graphite
_diffrn_radiation_source 'fine-focus sealed tube'
_diffrn_radiation_type MoK\a
_diffrn_radiation_wavelength 0.71073
_diffrn_reflns_av_R_equivalents 0.0560
_diffrn_reflns_av_sigmaI/netI 0.0433
_diffrn_reflns_limit_h_max 12
_diffrn_reflns_limit_h_min -12
_diffrn_reflns_limit_k_max 13
_diffrn_reflns_limit_k_min -13
_diffrn_reflns_limit_l_max 13
_diffrn_reflns_limit_l_min -14
_diffrn_reflns_number 17503
_diffrn_reflns_theta_full 28.00
_diffrn_reflns_theta_max 28.00
_diffrn_reflns_theta_min 2.44
_exptl_absorpt_coefficient_mu 0.188
_exptl_absorpt_correction_T_max 0.9355
_exptl_absorpt_correction_T_min 0.9287
_exptl_absorpt_correction_type multi-scan
_exptl_absorpt_process_details sadabs
_exptl_crystal_colour colourless
_exptl_crystal_density_diffrn 1.286
_exptl_crystal_density_method 'not measured'
_exptl_crystal_description block
_exptl_crystal_F_000 360
_exptl_crystal_size_max 0.40
_exptl_crystal_size_mid 0.38
_exptl_crystal_size_min 0.36
_refine_diff_density_max 0.553
_refine_diff_density_min -0.692
_refine_diff_density_rms 0.133
_refine_ls_extinction_method none
_refine_ls_goodness_of_fit_ref 1.075
_refine_ls_hydrogen_treatment constr
_refine_ls_matrix_type full
_refine_ls_number_parameters 226
_refine_ls_number_reflns 4087
_refine_ls_number_restraints 0
_refine_ls_restrained_S_all 1.075
_refine_ls_R_factor_all 0.0774
_refine_ls_R_factor_gt 0.0630
_refine_ls_shift/su_max 0.000
_refine_ls_shift/su_mean 0.000
_refine_ls_structure_factor_coef Fsqd
_refine_ls_weighting_details 'calc w=1/[\s^2^(Fo^2^)+(0.1910P)^2^+0.2406P] where P=(Fo^2^+2Fc^2^)/3'
_refine_ls_weighting_scheme calc
_refine_ls_wR_factor_gt 0.1952
_refine_ls_wR_factor_ref 0.2512
_reflns_number_gt 3383
_reflns_number_total 4087
_reflns_threshold_expression >2sigma(I)
_cod_data_source_file jo101292r_si_002.cif
_cod_data_source_block chan67t
_cod_depositor_comments
;
The following automatic conversions were performed:

'_symmetry_cell_setting' value 'Triclinic' changed to 'triclinic'
according to the built-in table from CIF Core dictionary named
'cif_core.dic' version 2.4.1 from 2010-06-29.

Automatic conversion script
Id: cif_fix_values 1646 2011-03-28 12:23:43Z adriana 
;
_cod_database_code 4025683

loop_
_symmetry_equiv_pos_as_xyz
'x, y, z'
'-x, -y, -z'

loop_
_atom_site_label
_atom_site_type_symbol
_atom_site_fract_x
_atom_site_fract_y
_atom_site_fract_z
_atom_site_U_iso_or_equiv
_atom_site_adp_type
_atom_site_occupancy
_atom_site_symmetry_multiplicity
_atom_site_calc_flag
_atom_site_refinement_flags
_atom_site_disorder_assembly
_atom_site_disorder_group
C1 C 0.3892(3) 0.7631(3) -0.0080(3) 0.0345(6) Uani 1 1 d . . .
H1A H 0.4864 0.8583 0.0444 0.052 Uiso 1 1 calc R . .
H1B H 0.3466 0.7792 -0.0836 0.052 Uiso 1 1 calc R . .
H1C H 0.4122 0.6761 -0.0420 0.052 Uiso 1 1 calc R . .
C2 C 0.2716(3) 0.7263(2) 0.0792(2) 0.0220(5) Uani 1 1 d . . .
C3 C 0.1529(2) 0.6493(2) 0.2375(2) 0.0173(4) Uani 1 1 d . . .
C4 C 0.0555(2) 0.7013(2) 0.1984(2) 0.0186(4) Uani 1 1 d . . .
C5 C 0.1308(2) 0.5714(2) 0.3412(2) 0.0166(4) Uani 1 1 d . . .
H5 H 0.0384 0.5739 0.3786 0.020 Uiso 1 1 calc R . .
C6 C 0.2711(2) 0.6624(2) 0.4594(2) 0.0176(4) Uani 1 1 d . . .
C7 C 0.3385(2) 0.8249(2) 0.5164(2) 0.0222(5) Uani 1 1 d . . .
H7 H 0.3010 0.8781 0.4770 0.027 Uiso 1 1 calc R . .
C8 C 0.4585(3) 0.9097(2) 0.6290(2) 0.0264(5) Uani 1 1 d . . .
H8 H 0.5015 1.0200 0.6669 0.032 Uiso 1 1 calc R . .
C9 C 0.5164(3) 0.8349(3) 0.6866(3) 0.0313(6) Uani 1 1 d . . .
H9 H 0.6000 0.8933 0.7632 0.038 Uiso 1 1 calc R . .
C10 C 0.4513(3) 0.6737(3) 0.6313(3) 0.0312(5) Uani 1 1 d . . .
H10 H 0.4906 0.6216 0.6703 0.037 Uiso 1 1 calc R . .
C11 C 0.3298(3) 0.5883(3) 0.5200(2) 0.0236(5) Uani 1 1 d . . .
H11 H 0.2853 0.4778 0.4842 0.028 Uiso 1 1 calc R . .
C12 C 0.0871(2) 0.4000(2) 0.2780(2) 0.0181(4) Uani 1 1 d . . .
C13 C -0.0579(3) 0.2861(2) 0.2838(2) 0.0228(5) Uani 1 1 d . . .
H13 H -0.1306 0.3161 0.3235 0.027 Uiso 1 1 calc R . .
C14 C -0.0986(3) 0.1281(3) 0.2322(3) 0.0300(5) Uani 1 1 d . . .
H14 H -0.1969 0.0514 0.2393 0.036 Uiso 1 1 calc R . .
C15 C 0.0048(3) 0.0838(3) 0.1707(3) 0.0304(5) Uani 1 1 d . . .
H15 H -0.0223 -0.0235 0.1352 0.037 Uiso 1 1 calc R . .
C16 C 0.1487(3) 0.1968(3) 0.1610(2) 0.0278(5) Uani 1 1 d . . .
H16 H 0.2191 0.1662 0.1177 0.033 Uiso 1 1 calc R . .
C17 C 0.1897(2) 0.3535(2) 0.2142(2) 0.0224(5) Uani 1 1 d . . .
H17 H 0.2882 0.4299 0.2072 0.027 Uiso 1 1 calc R . .
C18 C -0.0810(2) 0.7103(2) 0.2490(2) 0.0200(5) Uani 1 1 d . . .
C19 C -0.0723(3) 0.7773(3) 0.3859(3) 0.0261(5) Uani 1 1 d . . .
H19 H 0.0216 0.8145 0.4481 0.031 Uiso 1 1 calc R . .
C20 C -0.1999(3) 0.7902(3) 0.4324(3) 0.0349(6) Uani 1 1 d . . .
H20 H -0.1933 0.8349 0.5259 0.042 Uiso 1 1 calc R . .
C21 C -0.3365(3) 0.7379(3) 0.3421(3) 0.0374(6) Uani 1 1 d . . .
H21 H -0.4231 0.7476 0.3738 0.045 Uiso 1 1 calc R . .
C22 C -0.3469(3) 0.6717(3) 0.2067(3) 0.0361(6) Uani 1 1 d . . .
H22 H -0.4411 0.6354 0.1452 0.043 Uiso 1 1 calc R . .
C23 C -0.2206(3) 0.6578(3) 0.1592(3) 0.0286(5) Uani 1 1 d . . .
H23 H -0.2287 0.6126 0.0655 0.034 Uiso 1 1 calc R . .
N1 N 0.2753(2) 0.6650(2) 0.16980(19) 0.0199(4) Uani 1 1 d . . .
S1 S 0.11813(6) 0.76781(6) 0.06907(5) 0.0237(2) Uani 1 1 d . . .

loop_
_atom_site_aniso_label
_atom_site_aniso_U_11
_atom_site_aniso_U_22
_atom_site_aniso_U_33
_atom_site_aniso_U_23
_atom_site_aniso_U_13
_atom_site_aniso_U_12
C1 0.0411(14) 0.0430(14) 0.0411(15) 0.0296(12) 0.0262(12) 0.0273(12)
C2 0.0233(10) 0.0222(9) 0.0233(11) 0.0090(8) 0.0067(8) 0.0124(8)
C3 0.0171(9) 0.0173(9) 0.0182(10) 0.0067(8) 0.0041(7) 0.0085(7)
C4 0.0206(10) 0.0182(9) 0.0202(10) 0.0076(8) 0.0051(8) 0.0113(8)
C5 0.0172(9) 0.0182(9) 0.0180(9) 0.0075(7) 0.0051(7) 0.0106(7)
C6 0.0188(9) 0.0196(9) 0.0172(9) 0.0085(8) 0.0080(7) 0.0100(8)
C7 0.0226(10) 0.0195(9) 0.0259(11) 0.0122(8) 0.0087(9) 0.0083(8)
C8 0.0249(10) 0.0198(10) 0.0251(11) 0.0072(9) 0.0043(9) 0.0035(8)
C9 0.0272(11) 0.0343(12) 0.0255(12) 0.0100(10) -0.0009(9) 0.0099(10)
C10 0.0346(13) 0.0354(12) 0.0281(12) 0.0134(10) 0.0027(10) 0.0194(11)
C11 0.0286(11) 0.0226(10) 0.0242(11) 0.0097(8) 0.0052(9) 0.0151(9)
C12 0.0188(9) 0.0183(9) 0.0199(10) 0.0074(8) 0.0035(7) 0.0107(8)
C13 0.0267(11) 0.0223(10) 0.0218(10) 0.0102(8) 0.0104(8) 0.0117(9)
C14 0.0359(12) 0.0197(10) 0.0303(12) 0.0103(9) 0.0103(10) 0.0087(9)
C15 0.0448(14) 0.0198(10) 0.0277(12) 0.0061(9) 0.0030(10) 0.0181(10)
C16 0.0325(12) 0.0301(11) 0.0269(12) 0.0054(9) 0.0041(9) 0.0233(10)
C17 0.0194(10) 0.0257(10) 0.0257(11) 0.0086(9) 0.0055(8) 0.0142(8)
C18 0.0202(9) 0.0182(9) 0.0279(11) 0.0107(8) 0.0070(8) 0.0126(8)
C19 0.0253(11) 0.0269(10) 0.0310(12) 0.0112(9) 0.0098(9) 0.0156(9)
C20 0.0407(14) 0.0338(12) 0.0434(15) 0.0174(11) 0.0243(12) 0.0250(11)
C21 0.0296(12) 0.0386(13) 0.0642(19) 0.0294(13) 0.0248(13) 0.0247(11)
C22 0.0215(11) 0.0428(14) 0.0550(17) 0.0277(13) 0.0092(11) 0.0178(10)
C23 0.0228(11) 0.0313(11) 0.0369(13) 0.0170(10) 0.0061(10) 0.0141(9)
N1 0.0197(8) 0.0220(8) 0.0230(9) 0.0109(7) 0.0077(7) 0.0121(7)
S1 0.0280(4) 0.0286(4) 0.0248(4) 0.0153(3) 0.0081(2) 0.0181(3)

loop_
_atom_type_symbol
_atom_type_description
_atom_type_scat_dispersion_real
_atom_type_scat_dispersion_imag
_atom_type_scat_source
C C 0.0033 0.0016 'International Tables Vol C Tables 4.2.6.8 and 6.1.1.4'
H H 0.0000 0.0000 'International Tables Vol C Tables 4.2.6.8 and 6.1.1.4'
N N 0.0061 0.0033 'International Tables Vol C Tables 4.2.6.8 and 6.1.1.4'
S S 0.1246 0.1234 'International Tables Vol C Tables 4.2.6.8 and 6.1.1.4'

loop_
_geom_angle_atom_site_label_1
_geom_angle_atom_site_label_2
_geom_angle_atom_site_label_3
_geom_angle
_geom_angle_site_symmetry_1
_geom_angle_site_symmetry_3
_geom_angle_publ_flag
C2 C1 H1A 109.5 . . ?
C2 C1 H1B 109.5 . . ?
H1A C1 H1B 109.5 . . ?
C2 C1 H1C 109.5 . . ?
H1A C1 H1C 109.5 . . ?
H1B C1 H1C 109.5 . . ?
N1 C2 C1 124.8(2) . . ?
N1 C2 S1 114.37(17) . . ?
C1 C2 S1 120.85(18) . . ?
C4 C3 N1 115.32(18) . . ?
C4 C3 C5 125.24(18) . . ?
N1 C3 C5 119.37(17) . . ?
C3 C4 C18 131.4(2) . . ?
C3 C4 S1 108.86(15) . . ?
C18 C4 S1 119.71(15) . . ?
C3 C5 C12 111.87(16) . . ?
C3 C5 C6 112.17(16) . . ?
C12 C5 C6 113.10(16) . . ?
C3 C5 H5 106.4 . . ?
C12 C5 H5 106.4 . . ?
C6 C5 H5 106.4 . . ?
C7 C6 C11 117.70(19) . . ?
C7 C6 C5 119.78(18) . . ?
C11 C6 C5 122.37(18) . . ?
C8 C7 C6 121.3(2) . . ?
C8 C7 H7 119.4 . . ?
C6 C7 H7 119.4 . . ?
C7 C8 C9 120.3(2) . . ?
C7 C8 H8 119.9 . . ?
C9 C8 H8 119.9 . . ?
C8 C9 C10 119.3(2) . . ?
C8 C9 H9 120.4 . . ?
C10 C9 H9 120.4 . . ?
C11 C10 C9 120.6(2) . . ?
C11 C10 H10 119.7 . . ?
C9 C10 H10 119.7 . . ?
C10 C11 C6 120.8(2) . . ?
C10 C11 H11 119.6 . . ?
C6 C11 H11 119.6 . . ?
C13 C12 C17 118.79(19) . . ?
C13 C12 C5 119.53(18) . . ?
C17 C12 C5 121.68(18) . . ?
C12 C13 C14 120.9(2) . . ?
C12 C13 H13 119.5 . . ?
C14 C13 H13 119.5 . . ?
C15 C14 C13 119.7(2) . . ?
C15 C14 H14 120.2 . . ?
C13 C14 H14 120.2 . . ?
C14 C15 C16 119.9(2) . . ?
C14 C15 H15 120.1 . . ?
C16 C15 H15 120.1 . . ?
C17 C16 C15 120.3(2) . . ?
C17 C16 H16 119.8 . . ?
C15 C16 H16 119.8 . . ?
C16 C17 C12 120.4(2) . . ?
C16 C17 H17 119.8 . . ?
C12 C17 H17 119.8 . . ?
C19 C18 C23 118.4(2) . . ?
C19 C18 C4 121.06(19) . . ?
C23 C18 C4 120.4(2) . . ?
C20 C19 C18 120.7(2) . . ?
C20 C19 H19 119.7 . . ?
C18 C19 H19 119.7 . . ?
C21 C20 C19 120.0(3) . . ?
C21 C20 H20 120.0 . . ?
C19 C20 H20 120.0 . . ?
C22 C21 C20 120.1(2) . . ?
C22 C21 H21 119.9 . . ?
C20 C21 H21 119.9 . . ?
C21 C22 C23 120.4(3) . . ?
C21 C22 H22 119.8 . . ?
C23 C22 H22 119.8 . . ?
C22 C23 C18 120.4(3) . . ?
C22 C23 H23 119.8 . . ?
C18 C23 H23 119.8 . . ?
C2 N1 C3 111.25(18) . . ?
C2 S1 C4 90.18(10) . . ?

loop_
_geom_bond_atom_site_label_1
_geom_bond_atom_site_label_2
_geom_bond_distance
_geom_bond_site_symmetry_2
_geom_bond_publ_flag
C1 C2 1.488(3) . ?
C1 H1A 0.9800 . ?
C1 H1B 0.9800 . ?
C1 H1C 0.9800 . ?
C2 N1 1.306(3) . ?
C2 S1 1.723(2) . ?
C3 C4 1.375(3) . ?
C3 N1 1.384(3) . ?
C3 C5 1.516(3) . ?
C4 C18 1.475(3) . ?
C4 S1 1.730(2) . ?
C5 C12 1.521(3) . ?
C5 C6 1.527(3) . ?
C5 H5 1.0000 . ?
C6 C7 1.398(3) . ?
C6 C11 1.400(3) . ?
C7 C8 1.381(3) . ?
C7 H7 0.9500 . ?
C8 C9 1.382(3) . ?
C8 H8 0.9500 . ?
C9 C10 1.387(4) . ?
C9 H9 0.9500 . ?
C10 C11 1.380(3) . ?
C10 H10 0.9500 . ?
C11 H11 0.9500 . ?
C12 C13 1.387(3) . ?
C12 C17 1.397(3) . ?
C13 C14 1.397(3) . ?
C13 H13 0.9500 . ?
C14 C15 1.382(4) . ?
C14 H14 0.9500 . ?
C15 C16 1.392(4) . ?
C15 H15 0.9500 . ?
C16 C17 1.384(3) . ?
C16 H16 0.9500 . ?
C17 H17 0.9500 . ?
C18 C19 1.394(3) . ?
C18 C23 1.405(3) . ?
C19 C20 1.393(3) . ?
C19 H19 0.9500 . ?
C20 C21 1.385(4) . ?
C20 H20 0.9500 . ?
C21 C22 1.376(4) . ?
C21 H21 0.9500 . ?
C22 C23 1.388(4) . ?
C22 H22 0.9500 . ?
C23 H23 0.9500 . ?

loop_
_cod_related_entry_id
_cod_related_entry_database
_cod_related_entry_code
1 ChemSpider 30659269
